data_1542632
loop_
_publ_author_name
'Sun, Xue-Li'
'Chen, Ying-Han'
'Zhu, Dan-Yang'
'Zhang, Yan'
'Liu, Yan-Kai'

_publ_section_title
;
 Substrate-Controlled, One-Pot Synthesis: Access to Chiral Chroman-2-one
 and Polycyclic Derivatives.
;
_journal_issue 4
_journal_name_full 'Organic letters'
_journal_page_first 864
_journal_page_last 867
_journal_paper_doi 10.1021/acs.orglett.6b00160
_journal_volume 18
_journal_year 2016
_chemical_absolute_configuration rm
_chemical_formula_sum 'C19 H15 Br O4'
_chemical_formula_weight 387.22
_chemical_name_systematic
; 
 ? 
;
_space_group_IT_number 4
_symmetry_cell_setting monoclinic
_symmetry_space_group_name_Hall 'P 2yb'
_symmetry_space_group_name_H-M 'P 1 21 1'
_atom_sites_solution_hydrogens geom
_atom_sites_solution_primary direct
_atom_sites_solution_secondary difmap
_audit_creation_method SHELXL-97
_cell_angle_alpha 90.00
_cell_angle_beta 113.354(15)
_cell_angle_gamma 90.00
_cell_formula_units_Z 2
_cell_length_a 10.8044(14)
_cell_length_b 6.7767(8)
_cell_length_c 12.3031(14)
_cell_measurement_reflns_used 901
_cell_measurement_temperature 293(2)
_cell_measurement_theta_max 69.8330
_cell_measurement_theta_min 7.9990
_cell_volume 827.0(2)
_computing_structure_refinement 'SHELXL-97 (Sheldrick, 1997)'
_computing_structure_solution 'SHELXS-97 (Sheldrick, 1990)'
_diffrn_ambient_temperature 293(2)
_diffrn_measured_fraction_theta_full 0.997
_diffrn_measured_fraction_theta_max 0.997
_diffrn_measurement_device_type 'Xcalibur, Eos, Gemini'
_diffrn_radiation_monochromator graphite
_diffrn_radiation_source 'Enhance (Cu) X-ray Source'
_diffrn_radiation_type CuK\a
_diffrn_radiation_wavelength 1.54184
_diffrn_reflns_av_R_equivalents 0.0365
_diffrn_reflns_av_sigmaI/netI 0.0631
_diffrn_reflns_limit_h_max 11
_diffrn_reflns_limit_h_min -12
_diffrn_reflns_limit_k_max 5
_diffrn_reflns_limit_k_min -8
_diffrn_reflns_limit_l_max 14
_diffrn_reflns_limit_l_min -14
_diffrn_reflns_number 2658
_diffrn_reflns_theta_full 67.25
_diffrn_reflns_theta_max 67.25
_diffrn_reflns_theta_min 3.91
_exptl_absorpt_coefficient_mu 3.563
_exptl_absorpt_correction_T_max 0.7885
_exptl_absorpt_correction_T_min 0.7636
_exptl_absorpt_correction_type multi-scan
_exptl_absorpt_process_details sadabs
_exptl_crystal_colour colorless
_exptl_crystal_density_diffrn 1.555
_exptl_crystal_density_method 'not measured'
_exptl_crystal_description block
_exptl_crystal_F_000 392
_exptl_crystal_size_max 0.08
_exptl_crystal_size_mid 0.07
_exptl_crystal_size_min 0.07
_refine_diff_density_max 0.440
_refine_diff_density_min -0.551
_refine_diff_density_rms 0.076
_refine_ls_abs_structure_details 'Flack H D (1983), Acta Cryst. A39, 876-881'
_refine_ls_abs_structure_Flack 0.00
_refine_ls_extinction_coef 0.0189(18)
_refine_ls_extinction_expression Fc^*^=kFc[1+0.001xFc^2^\l^3^/sin(2\q)]^-1/4^
_refine_ls_extinction_method SHELXL
_refine_ls_goodness_of_fit_ref 1.098
_refine_ls_hydrogen_treatment constr
_refine_ls_matrix_type full
_refine_ls_number_parameters 218
_refine_ls_number_reflns 2101
_refine_ls_number_restraints 1
_refine_ls_restrained_S_all 1.098
_refine_ls_R_factor_all 0.0783
_refine_ls_R_factor_gt 0.0577
_refine_ls_shift/su_max 0.000
_refine_ls_shift/su_mean 0.000
_refine_ls_structure_factor_coef Fsqd
_refine_ls_weighting_details 'calc w=1/[\s^2^(Fo^2^)+(0.0745P)^2^+0.4661P] where P=(Fo^2^+2Fc^2^)/3'
_refine_ls_weighting_scheme calc
_refine_ls_wR_factor_gt 0.1378
_refine_ls_wR_factor_ref 0.1759
_reflns_number_gt 1576
_reflns_number_total 2101
_reflns_threshold_expression >2sigma(I)
_cod_data_source_file ol6b00160_si_002.cif
_cod_data_source_block exp_6786
_cod_original_cell_volume 827.01(18)
_cod_original_sg_symbol_H-M P21
_cod_database_code 1542632

loop_
_symmetry_equiv_pos_as_xyz
'x, y, z'
'-x, y+1/2, -z'

loop_
_atom_site_label
_atom_site_type_symbol
_atom_site_fract_x
_atom_site_fract_y
_atom_site_fract_z
_atom_site_U_iso_or_equiv
_atom_site_adp_type
_atom_site_occupancy
_atom_site_symmetry_multiplicity
_atom_site_calc_flag
_atom_site_refinement_flags
Br1 Br 0.92816(12) 0.0671(2) 0.04645(10) 0.0963(6) Uani 1 1 d .
O1 O 0.5921(7) 0.8376(13) 0.1617(6) 0.085(2) Uani 1 1 d .
O2 O 0.9320(7) 1.2832(13) 0.4394(6) 0.084(2) Uani 1 1 d .
O3 O 0.7808(7) 1.2780(10) 0.5202(6) 0.0652(19) Uani 1 1 d .
O4 O 0.6275(7) 1.1742(10) 0.5945(5) 0.0673(19) Uani 1 1 d .
C1 C 0.8610(9) 0.2948(14) 0.0971(7) 0.058(2) Uani 1 1 d .
C2 C 0.9522(9) 0.4231(15) 0.1738(7) 0.060(2) Uani 1 1 d .
H2 H 1.0444 0.4006 0.1998 0.072 Uiso 1 1 calc R
C3 C 0.9036(8) 0.5866(18) 0.2114(6) 0.062(2) Uani 1 1 d .
H3 H 0.9638 0.6747 0.2641 0.074 Uiso 1 1 calc R
C4 C 0.7668(8) 0.6204(15) 0.1716(6) 0.057(3) Uani 1 1 d .
C5 C 0.6790(9) 0.4904(16) 0.0914(8) 0.063(3) Uani 1 1 d .
H5 H 0.5869 0.5153 0.0624 0.076 Uiso 1 1 calc R
C6 C 0.7239(9) 0.3256(16) 0.0534(7) 0.062(2) Uani 1 1 d .
H6 H 0.6639 0.2380 0.0002 0.074 Uiso 1 1 calc R
C7 C 0.7097(8) 0.7969(16) 0.2092(7) 0.058(2) Uani 1 1 d .
C8 C 0.8058(8) 0.9230(16) 0.3077(7) 0.058(2) Uani 1 1 d .
H8A H 0.8642 0.9944 0.2786 0.070 Uiso 1 1 calc R
H8B H 0.8620 0.8382 0.3718 0.070 Uiso 1 1 calc R
C9 C 0.7328(8) 1.0710(18) 0.3558(6) 0.057(2) Uani 1 1 d .
H9 H 0.6678 1.1431 0.2882 0.068 Uiso 1 1 calc R
C10 C 0.6575(8) 0.9944(13) 0.4307(6) 0.0463(19) Uani 1 1 d .
H10 H 0.5673 0.9449 0.3813 0.056 Uiso 1 1 calc R
C11 C 0.6517(9) 1.1833(14) 0.4919(7) 0.054(2) Uani 1 1 d .
H11 H 0.5821 1.2671 0.4349 0.064 Uiso 1 1 calc R
C12 C 0.8299(10) 1.2204(14) 0.4377(7) 0.059(2) Uani 1 1 d .
C13 C 0.7429(9) 0.8382(14) 0.5208(8) 0.052(2) Uani 1 1 d .
H13A H 0.7315 0.7103 0.4827 0.062 Uiso 1 1 calc R
H13B H 0.8376 0.8735 0.5501 0.062 Uiso 1 1 calc R
C14 C 0.6972(8) 0.8287(14) 0.6239(7) 0.0500(19) Uani 1 1 d .
C15 C 0.7105(9) 0.6594(16) 0.6896(7) 0.061(2) Uani 1 1 d .
H15 H 0.7462 0.5460 0.6707 0.074 Uiso 1 1 calc R
C16 C 0.6710(11) 0.6576(18) 0.7836(8) 0.076(3) Uani 1 1 d .
H16 H 0.6784 0.5425 0.8270 0.091 Uiso 1 1 calc R
C17 C 0.6208(11) 0.8256(19) 0.8125(8) 0.076(3) Uani 1 1 d .
H17 H 0.5960 0.8234 0.8768 0.091 Uiso 1 1 calc R
C18 C 0.6062(10) 0.9962(16) 0.7500(7) 0.066(3) Uani 1 1 d .
H18 H 0.5699 1.1083 0.7697 0.080 Uiso 1 1 calc R
C19 C 0.6472(8) 0.9990(14) 0.6552(7) 0.053(2) Uani 1 1 d .

loop_
_atom_site_aniso_label
_atom_site_aniso_U_11
_atom_site_aniso_U_22
_atom_site_aniso_U_33
_atom_site_aniso_U_23
_atom_site_aniso_U_13
_atom_site_aniso_U_12
Br1 0.0909(9) 0.0999(10) 0.0927(8) -0.0306(8) 0.0308(6) 0.0104(8)
O1 0.052(4) 0.098(6) 0.081(4) -0.019(4) -0.001(3) 0.014(4)
O2 0.063(4) 0.105(6) 0.086(5) -0.006(4) 0.032(4) -0.034(4)
O3 0.066(4) 0.055(4) 0.068(4) -0.010(3) 0.019(3) -0.012(3)
O4 0.081(5) 0.053(4) 0.078(4) -0.006(4) 0.043(4) 0.010(4)
C1 0.061(5) 0.057(6) 0.053(5) 0.004(4) 0.019(4) 0.004(5)
C2 0.049(5) 0.076(7) 0.046(4) -0.006(5) 0.011(4) -0.010(5)
C3 0.053(5) 0.071(6) 0.050(4) -0.010(5) 0.009(3) -0.007(6)
C4 0.046(5) 0.081(8) 0.039(4) 0.012(4) 0.011(3) -0.011(5)
C5 0.042(4) 0.085(8) 0.059(5) 0.003(5) 0.016(4) -0.014(5)
C6 0.062(6) 0.070(7) 0.048(4) -0.008(5) 0.016(4) -0.006(5)
C7 0.048(5) 0.074(7) 0.048(4) 0.004(5) 0.014(4) -0.010(5)
C8 0.047(5) 0.066(6) 0.055(5) 0.000(4) 0.014(4) -0.003(5)
C9 0.051(4) 0.058(5) 0.052(4) 0.002(5) 0.011(3) -0.006(5)
C10 0.039(4) 0.054(5) 0.047(4) 0.001(4) 0.018(3) -0.003(4)
C11 0.058(5) 0.049(5) 0.053(4) 0.002(4) 0.021(4) 0.002(4)
C12 0.064(6) 0.058(6) 0.046(4) -0.001(4) 0.014(4) -0.014(5)
C13 0.049(5) 0.050(5) 0.060(5) 0.000(4) 0.025(4) 0.005(4)
C14 0.041(4) 0.055(5) 0.052(4) -0.006(4) 0.016(3) -0.005(4)
C15 0.056(5) 0.066(6) 0.055(4) 0.005(4) 0.014(4) -0.006(5)
C16 0.084(7) 0.077(7) 0.060(5) 0.004(5) 0.022(5) -0.023(6)
C17 0.086(7) 0.097(9) 0.049(5) -0.001(6) 0.032(5) -0.021(7)
C18 0.071(6) 0.073(7) 0.051(5) -0.015(5) 0.020(4) -0.007(5)
C19 0.044(4) 0.069(6) 0.044(4) -0.010(4) 0.017(4) -0.012(4)

loop_
_atom_type_symbol
_atom_type_description
_atom_type_scat_dispersion_real
_atom_type_scat_dispersion_imag
_atom_type_scat_source
C C 0.0181 0.0091 'International Tables Vol C Tables 4.2.6.8 and 6.1.1.4'
H H 0.0000 0.0000 'International Tables Vol C Tables 4.2.6.8 and 6.1.1.4'
O O 0.0492 0.0322 'International Tables Vol C Tables 4.2.6.8 and 6.1.1.4'
Br Br -0.6763 1.2805 'International Tables Vol C Tables 4.2.6.8 and 6.1.1.4'

loop_
_geom_angle_atom_site_label_1
_geom_angle_atom_site_label_2
_geom_angle_atom_site_label_3
_geom_angle
C12 O3 C11 108.3(7)
C19 O4 C11 119.3(7)
C2 C1 C6 122.7(9)
C2 C1 Br1 118.3(7)
C6 C1 Br1 119.0(7)
C1 C2 C3 118.3(8)
C4 C3 C2 120.6(9)
C3 C4 C5 118.9(9)
C3 C4 C7 122.4(9)
C5 C4 C7 118.6(8)
C6 C5 C4 121.8(9)
C5 C6 C1 117.5(9)
O1 C7 C4 121.2(9)
O1 C7 C8 121.2(10)
C4 C7 C8 117.6(7)
C7 C8 C9 112.7(7)
C12 C9 C8 111.5(7)
C12 C9 C10 102.6(6)
C8 C9 C10 119.0(10)
C11 C10 C9 98.6(7)
C11 C10 C13 110.9(6)
C9 C10 C13 110.6(7)
O4 C11 O3 108.1(7)
O4 C11 C10 118.6(7)
O3 C11 C10 105.8(7)
O2 C12 O3 121.2(8)
O2 C12 C9 130.6(9)
O3 C12 C9 108.2(8)
C14 C13 C10 108.9(7)
C15 C14 C19 119.3(8)
C15 C14 C13 121.8(8)
C19 C14 C13 118.8(8)
C14 C15 C16 120.2(10)
C17 C16 C15 119.7(10)
C18 C17 C16 121.9(9)
C17 C18 C19 118.5(10)
O4 C19 C14 124.0(7)
O4 C19 C18 115.6(8)
C14 C19 C18 120.3(9)

loop_
_geom_bond_atom_site_label_1
_geom_bond_atom_site_label_2
_geom_bond_distance
Br1 C1 1.912(9)
O1 C7 1.202(10)
O2 C12 1.175(10)
O3 C12 1.375(11)
O3 C11 1.447(11)
O4 C19 1.373(10)
O4 C11 1.389(9)
C1 C2 1.371(12)
C1 C6 1.377(12)
C2 C3 1.382(14)
C3 C4 1.380(11)
C4 C5 1.381(12)
C4 C7 1.501(14)
C5 C6 1.371(13)
C7 C8 1.510(12)
C8 C9 1.532(14)
C9 C12 1.518(13)
C9 C10 1.542(11)
C10 C11 1.499(11)
C10 C13 1.546(11)
C13 C14 1.535(11)
C14 C15 1.378(13)
C14 C19 1.392(12)
C15 C16 1.383(13)
C16 C17 1.367(16)
C17 C18 1.364(14)
C18 C19 1.401(12)
